data_7221833
loop_
_publ_author_name
'Gao, J.-M.'
'Zhang, Qiang'
'Tang, Hao-Yu'

_publ_section_title
;
 Endophyte inspired chemical diversity from beta-caryophyllene
;
_journal_name_full 'RSC Adv.'
_journal_paper_doi 10.1039/C5RA14243A
_journal_year 2015
_chemical_absolute_configuration unk
_chemical_formula_moiety 'C15 H24 O2'
_chemical_formula_sum 'C15 H24 O2'
_chemical_formula_weight 236.34
_chemical_name_systematic
; 
 ? 
;
_space_group_IT_number 144
_symmetry_cell_setting trigonal
_symmetry_space_group_name_Hall 'P 31'
_symmetry_space_group_name_H-M 'P 31'
_atom_sites_solution_hydrogens geom
_atom_sites_solution_primary direct
_atom_sites_solution_secondary difmap
_audit_creation_method SHELXL-97
_audit_update_record
;
2015-07-19 deposited with the CCDC.
2015-08-19 downloaded from the CCDC.
;
_cell_angle_alpha 90.00
_cell_angle_beta 90.00
_cell_angle_gamma 120.00
_cell_formula_units_Z 3
_cell_length_a 13.7688(17)
_cell_length_b 13.7688(17)
_cell_length_c 6.1919(8)
_cell_measurement_reflns_used 6688
_cell_measurement_temperature 100(2)
_cell_measurement_theta_max 30.31
_cell_measurement_theta_min 2.96
_cell_volume 1016.6(2)
_computing_cell_refinement 'Bruker SAINT'
_computing_data_collection 'Bruker APEX2'
_computing_data_reduction 'Bruker SAINT'
_computing_molecular_graphics 'Bruker SHELXTL'
_computing_publication_material 'Bruker SHELXTL'
_computing_structure_refinement 'SHELXL-97 (Sheldrick, 2008)'
_computing_structure_solution 'SHELXS-97 (Sheldrick, 2008)'
_diffrn_ambient_temperature 100(2)
_diffrn_measured_fraction_theta_full 0.982
_diffrn_measured_fraction_theta_max 0.982
_diffrn_measurement_device_type 'Bruker APEX-II CCD'
_diffrn_measurement_method '\f and \w scans'
_diffrn_radiation_monochromator graphite
_diffrn_radiation_source 'fine-focus sealed tube'
_diffrn_radiation_type MoK\a
_diffrn_radiation_wavelength 0.71073
_diffrn_reflns_av_R_equivalents 0.0258
_diffrn_reflns_av_sigmaI/netI 0.0277
_diffrn_reflns_limit_h_max 19
_diffrn_reflns_limit_h_min -18
_diffrn_reflns_limit_k_max 18
_diffrn_reflns_limit_k_min -19
_diffrn_reflns_limit_l_max 8
_diffrn_reflns_limit_l_min -8
_diffrn_reflns_number 10709
_diffrn_reflns_theta_full 29.95
_diffrn_reflns_theta_max 29.95
_diffrn_reflns_theta_min 1.71
_exptl_absorpt_coefficient_mu 0.075
_exptl_absorpt_correction_T_max 0.9838
_exptl_absorpt_correction_T_min 0.9373
_exptl_absorpt_correction_type multi-scan
_exptl_absorpt_process_details sadabs
_exptl_crystal_colour colourless
_exptl_crystal_density_diffrn 1.158
_exptl_crystal_density_method 'not measured'
_exptl_crystal_description prism
_exptl_crystal_F_000 390
_exptl_crystal_size_max 0.88
_exptl_crystal_size_mid 0.25
_exptl_crystal_size_min 0.22
_refine_diff_density_max 0.277
_refine_diff_density_min -0.150
_refine_diff_density_rms 0.037
_refine_ls_abs_structure_details 'Flack H D (1983), Acta Cryst. A39, 876-881'
_refine_ls_abs_structure_Flack 0.2(7)
_refine_ls_extinction_method none
_refine_ls_goodness_of_fit_ref 1.050
_refine_ls_hydrogen_treatment constr
_refine_ls_matrix_type full
_refine_ls_number_parameters 158
_refine_ls_number_reflns 3710
_refine_ls_number_restraints 1
_refine_ls_restrained_S_all 1.050
_refine_ls_R_factor_all 0.0313
_refine_ls_R_factor_gt 0.0300
_refine_ls_shift/su_max 0.000
_refine_ls_shift/su_mean 0.000
_refine_ls_structure_factor_coef Fsqd
_refine_ls_weighting_details 'calc w=1/[\s^2^(Fo^2^)+(0.0474P)^2^+0.0837P] where P=(Fo^2^+2Fc^2^)/3'
_refine_ls_weighting_scheme calc
_refine_ls_wR_factor_gt 0.0783
_refine_ls_wR_factor_ref 0.0792
_reflns_number_gt 3588
_reflns_number_total 3710
_reflns_threshold_expression >2sigma(I)
_cod_data_source_file c5ra14243a2.cif
_cod_data_source_block mo_hzq1_0m
_cod_depositor_comments
;
The following automatic conversions were performed:

'_symmetry_cell_setting' value 'Trigonal' changed to 'trigonal'
according to
/usr/data/users/saulius/crontab/automatic-downloads/rss-feeds/RSC/lib/dictionaries/cif_core.dic
dictionary named 'cif_core.dic' version 2.4.2 from 2011-04-26.

Automatic conversion script
Id: cif_fix_values 3271 2015-04-21 07:52:19Z andrius 
;
_cod_database_code 7221833

loop_
_symmetry_equiv_pos_as_xyz
'x, y, z'
'-y, x-y, z+1/3'
'-x+y, -x, z+2/3'

loop_
_atom_site_label
_atom_site_type_symbol
_atom_site_fract_x
_atom_site_fract_y
_atom_site_fract_z
_atom_site_U_iso_or_equiv
_atom_site_adp_type
_atom_site_occupancy
_atom_site_symmetry_multiplicity
_atom_site_calc_flag
_atom_site_refinement_flags
O14 O 0.40549(7) 0.66932(7) 0.34835(13) 0.02288(17) Uani 1 1 d .
H14 H 0.3537 0.6405 0.2567 0.034 Uiso 1 1 calc R
O8 O 0.06636(6) 0.08353(6) 0.25761(12) 0.01733(15) Uani 1 1 d .
H8 H 0.0179 0.0578 0.3560 0.026 Uiso 1 1 calc R
C10 C 0.29687(9) 0.11251(8) 0.52965(17) 0.0189(2) Uani 1 1 d .
H10 H 0.3066 0.0723 0.6443 0.023 Uiso 1 1 calc R
C11 C 0.38667(9) 0.16330(9) 0.36055(18) 0.01820(19) Uani 1 1 d .
H11A H 0.3795 0.1037 0.2612 0.022 Uiso 1 1 calc R
H11B H 0.4611 0.1965 0.4309 0.022 Uiso 1 1 calc R
C1 C 0.37923(8) 0.25450(8) 0.22991(15) 0.01399(18) Uani 1 1 d .
C2 C 0.41508(8) 0.35742(8) 0.37822(16) 0.01349(17) Uani 1 1 d .
H2 H 0.4130 0.3318 0.5301 0.016 Uiso 1 1 calc R
C3 C 0.52535(8) 0.47112(8) 0.35215(18) 0.01783(19) Uani 1 1 d .
H3A H 0.5516 0.4897 0.2009 0.021 Uiso 1 1 calc R
H3B H 0.5866 0.4800 0.4486 0.021 Uiso 1 1 calc R
C4 C 0.46159(8) 0.53086(8) 0.43542(16) 0.01509(18) Uani 1 1 d .
C14 C 0.48539(9) 0.63430(9) 0.30657(18) 0.01884(19) Uani 1 1 d .
H14A H 0.5613 0.6962 0.3431 0.023 Uiso 1 1 calc R
H14B H 0.4844 0.6180 0.1506 0.023 Uiso 1 1 calc R
C15 C 0.45391(9) 0.28375(9) 0.02936(17) 0.0203(2) Uani 1 1 d .
H15A H 0.5315 0.3103 0.0739 0.031 Uiso 1 1 calc R
H15B H 0.4503 0.3427 -0.0528 0.031 Uiso 1 1 calc R
H15C H 0.4276 0.2169 -0.0613 0.031 Uiso 1 1 calc R
C9 C 0.20446(9) 0.12039(8) 0.52871(16) 0.01704(19) Uani 1 1 d .
H9 H 0.1559 0.0924 0.6501 0.020 Uiso 1 1 calc R
C8 C 0.17219(8) 0.17143(8) 0.34540(16) 0.01357(17) Uani 1 1 d .
C7 C 0.14880(8) 0.26509(8) 0.41963(17) 0.01622(18) Uani 1 1 d .
H7A H 0.1201 0.2873 0.2936 0.019 Uiso 1 1 calc R
H7B H 0.0877 0.2324 0.5279 0.019 Uiso 1 1 calc R
C6 C 0.24631(8) 0.37221(8) 0.51734(16) 0.01590(18) Uani 1 1 d .
H6A H 0.2225 0.4285 0.5378 0.019 Uiso 1 1 calc R
H6B H 0.2653 0.3546 0.6609 0.019 Uiso 1 1 calc R
C5 C 0.34993(8) 0.42151(8) 0.37421(15) 0.01375(18) Uani 1 1 d .
H5 H 0.3287 0.4272 0.2223 0.016 Uiso 1 1 calc R
C12 C 0.25631(8) 0.20470(8) 0.15820(15) 0.01369(17) Uani 1 1 d .
H12A H 0.2502 0.2603 0.0665 0.016 Uiso 1 1 calc R
H12B H 0.2353 0.1375 0.0685 0.016 Uiso 1 1 calc R
C13 C 0.47669(10) 0.55624(9) 0.67662(17) 0.0200(2) Uani 1 1 d .
H13A H 0.5532 0.6173 0.7044 0.030 Uiso 1 1 calc R
H13B H 0.4637 0.4891 0.7557 0.030 Uiso 1 1 calc R
H13C H 0.4229 0.5786 0.7249 0.030 Uiso 1 1 calc R

loop_
_atom_site_aniso_label
_atom_site_aniso_U_11
_atom_site_aniso_U_22
_atom_site_aniso_U_33
_atom_site_aniso_U_23
_atom_site_aniso_U_13
_atom_site_aniso_U_12
O14 0.0323(4) 0.0221(4) 0.0202(4) -0.0027(3) -0.0044(3) 0.0181(3)
O8 0.0143(3) 0.0165(3) 0.0160(3) -0.0020(3) -0.0007(3) 0.0039(3)
C10 0.0225(5) 0.0154(4) 0.0171(5) 0.0035(4) -0.0021(4) 0.0081(4)
C11 0.0210(5) 0.0175(4) 0.0208(5) 0.0003(4) -0.0007(4) 0.0132(4)
C1 0.0151(4) 0.0148(4) 0.0140(4) -0.0003(3) 0.0009(3) 0.0089(3)
C2 0.0135(4) 0.0138(4) 0.0139(4) -0.0004(3) -0.0007(3) 0.0074(3)
C3 0.0139(4) 0.0152(4) 0.0231(5) -0.0005(4) -0.0001(4) 0.0064(4)
C4 0.0152(4) 0.0134(4) 0.0155(4) -0.0012(3) -0.0015(3) 0.0063(3)
C14 0.0212(5) 0.0147(4) 0.0186(5) 0.0009(3) -0.0008(4) 0.0074(4)
C15 0.0206(5) 0.0231(5) 0.0176(5) -0.0004(4) 0.0048(4) 0.0111(4)
C9 0.0198(4) 0.0149(4) 0.0133(4) 0.0018(3) -0.0006(3) 0.0063(4)
C8 0.0128(4) 0.0139(4) 0.0128(4) -0.0011(3) -0.0007(3) 0.0057(3)
C7 0.0139(4) 0.0158(4) 0.0187(5) -0.0018(3) 0.0010(3) 0.0073(3)
C6 0.0155(4) 0.0154(4) 0.0166(5) -0.0024(3) 0.0017(3) 0.0076(4)
C5 0.0150(4) 0.0133(4) 0.0129(4) -0.0007(3) -0.0006(3) 0.0071(3)
C12 0.0153(4) 0.0142(4) 0.0114(4) -0.0003(3) 0.0001(3) 0.0072(3)
C13 0.0249(5) 0.0172(4) 0.0164(5) -0.0021(3) -0.0054(4) 0.0094(4)

loop_
_atom_type_symbol
_atom_type_description
_atom_type_scat_dispersion_real
_atom_type_scat_dispersion_imag
_atom_type_scat_source
C C 0.0033 0.0016 'International Tables Vol C Tables 4.2.6.8 and 6.1.1.4'
H H 0.0000 0.0000 'International Tables Vol C Tables 4.2.6.8 and 6.1.1.4'
O O 0.0106 0.0060 'International Tables Vol C Tables 4.2.6.8 and 6.1.1.4'

loop_
_geom_angle_atom_site_label_1
_geom_angle_atom_site_label_2
_geom_angle_atom_site_label_3
_geom_angle
C14 O14 H14 109.5
C8 O8 H8 109.5
C9 C10 C11 123.93(9)
C9 C10 H10 118.0
C11 C10 H10 118.0
C10 C11 C1 111.81(8)
C10 C11 H11A 109.3
C1 C11 H11A 109.3
C10 C11 H11B 109.3
C1 C11 H11B 109.3
H11A C11 H11B 107.9
C15 C1 C11 109.31(8)
C15 C1 C12 109.09(8)
C11 C1 C12 107.15(8)
C15 C1 C2 112.04(8)
C11 C1 C2 108.31(8)
C12 C1 C2 110.81(8)
C5 C2 C1 120.27(8)
C5 C2 C3 88.66(7)
C1 C2 C3 124.44(8)
C5 C2 H2 107.2
C1 C2 H2 107.2
C3 C2 H2 107.2
C2 C3 C4 88.44(7)
C2 C3 H3A 113.9
C4 C3 H3A 113.9
C2 C3 H3B 113.9
C4 C3 H3B 113.9
H3A C3 H3B 111.1
C14 C4 C13 111.04(8)
C14 C4 C3 113.97(8)
C13 C4 C3 113.35(8)
C14 C4 C5 114.94(8)
C13 C4 C5 114.38(8)
C3 C4 C5 87.36(7)
O14 C14 C4 112.34(9)
O14 C14 H14A 109.1
C4 C14 H14A 109.1
O14 C14 H14B 109.1
C4 C14 H14B 109.1
H14A C14 H14B 107.9
C1 C15 H15A 109.5
C1 C15 H15B 109.5
H15A C15 H15B 109.5
C1 C15 H15C 109.5
H15A C15 H15C 109.5
H15B C15 H15C 109.5
C10 C9 C8 123.78(9)
C10 C9 H9 118.1
C8 C9 H9 118.1
O8 C8 C9 107.34(8)
O8 C8 C12 104.94(8)
C9 C8 C12 110.57(8)
O8 C8 C7 105.36(7)
C9 C8 C7 113.33(8)
C12 C8 C7 114.55(8)
C6 C7 C8 118.08(8)
C6 C7 H7A 107.8
C8 C7 H7A 107.8
C6 C7 H7B 107.8
C8 C7 H7B 107.8
H7A C7 H7B 107.1
C5 C6 C7 111.91(8)
C5 C6 H6A 109.2
C7 C6 H6A 109.2
C5 C6 H6B 109.2
C7 C6 H6B 109.2
H6A C6 H6B 107.9
C6 C5 C2 114.81(8)
C6 C5 C4 122.56(8)
C2 C5 C4 88.50(7)
C6 C5 H5 109.7
C2 C5 H5 109.7
C4 C5 H5 109.7
C8 C12 C1 114.31(8)
C8 C12 H12A 108.7
C1 C12 H12A 108.7
C8 C12 H12B 108.7
C1 C12 H12B 108.7
H12A C12 H12B 107.6
C4 C13 H13A 109.5
C4 C13 H13B 109.5
H13A C13 H13B 109.5
C4 C13 H13C 109.5
H13A C13 H13C 109.5
H13B C13 H13C 109.5

loop_
_geom_bond_atom_site_label_1
_geom_bond_atom_site_label_2
_geom_bond_distance
O14 C14 1.4284(13)
O14 H14 0.8400
O8 C8 1.4561(11)
O8 H8 0.8400
C10 C9 1.3299(15)
C10 C11 1.4999(15)
C10 H10 0.9500
C11 C1 1.5395(14)
C11 H11A 0.9900
C11 H11B 0.9900
C1 C15 1.5321(14)
C1 C12 1.5398(13)
C1 C2 1.5478(13)
C2 C5 1.5414(13)
C2 C3 1.5509(14)
C2 H2 1.0000
C3 C4 1.5605(14)
C3 H3A 0.9900
C3 H3B 0.9900
C4 C14 1.5185(14)
C4 C13 1.5242(14)
C4 C5 1.5683(13)
C14 H14A 0.9900
C14 H14B 0.9900
C15 H15A 0.9800
C15 H15B 0.9800
C15 H15C 0.9800
C9 C8 1.5138(14)
C9 H9 0.9500
C8 C12 1.5377(13)
C8 C7 1.5470(13)
C7 C6 1.5375(13)
C7 H7A 0.9900
C7 H7B 0.9900
C6 C5 1.5209(13)
C6 H6A 0.9900
C6 H6B 0.9900
C5 H5 1.0000
C12 H12A 0.9900
C12 H12B 0.9900
C13 H13A 0.9800
C13 H13B 0.9800
C13 H13C 0.9800

loop_
_geom_hbond_atom_site_label_D
_geom_hbond_atom_site_label_H
_geom_hbond_atom_site_label_A
_geom_hbond_distance_DH
_geom_hbond_distance_HA
_geom_hbond_distance_DA
_geom_hbond_angle_DHA
_geom_hbond_site_symmetry_A
O14 H14 O14 0.84 1.84 2.6675(10) 167.9 3_564
O8 H8 O8 0.84 1.92 2.7532(8) 170.6 2

loop_
_geom_torsion_atom_site_label_1
_geom_torsion_atom_site_label_2
_geom_torsion_atom_site_label_3
_geom_torsion_atom_site_label_4
_geom_torsion
C9 C10 C11 C1 17.97(14)
C10 C11 C1 C15 -167.07(9)
C10 C11 C1 C12 -48.99(11)
C10 C11 C1 C2 70.60(10)
C15 C1 C2 C5 101.05(10)
C11 C1 C2 C5 -138.30(9)
C12 C1 C2 C5 -21.04(12)
C15 C1 C2 C3 -10.51(13)
C11 C1 C2 C3 110.14(10)
C12 C1 C2 C3 -132.60(9)
C5 C2 C3 C4 20.03(7)
C1 C2 C3 C4 146.57(9)
C2 C3 C4 C14 -135.89(9)
C2 C3 C4 C13 95.80(9)
C2 C3 C4 C5 -19.69(7)
C13 C4 C14 O14 -65.97(11)
C3 C4 C14 O14 164.54(8)
C5 C4 C14 O14 65.84(11)
C11 C10 C9 C8 6.43(16)
C10 C9 C8 O8 117.70(11)
C10 C9 C8 C12 3.76(13)
C10 C9 C8 C7 -126.40(11)
O8 C8 C7 C6 -178.86(8)
C9 C8 C7 C6 64.07(11)
C12 C8 C7 C6 -64.06(11)
C8 C7 C6 C5 50.88(12)
C7 C6 C5 C2 -74.83(10)
C7 C6 C5 C4 -179.96(8)
C1 C2 C5 C6 84.65(11)
C3 C2 C5 C6 -145.45(8)
C1 C2 C5 C4 -149.82(9)
C3 C2 C5 C4 -19.92(7)
C14 C4 C5 C6 -106.12(11)
C13 C4 C5 C6 24.08(13)
C3 C4 C5 C6 138.59(9)
C14 C4 C5 C2 135.10(9)
C13 C4 C5 C2 -94.70(9)
C3 C4 C5 C2 19.81(7)
O8 C8 C12 C1 -154.08(8)
C9 C8 C12 C1 -38.64(11)
C7 C8 C12 C1 90.87(10)
C15 C1 C12 C8 179.91(8)
C11 C1 C12 C8 61.68(10)
C2 C1 C12 C8 -56.28(10)
